data_4305019
loop_
_publ_author_name
'Vadapalli Chandrasekhar'
'Balasubramanian Murugesa Pandian'
'Ramamoorthy Boomishankar'
'Alexander Steiner'
'Jagadese J. Vittal'
'Ahmad Houri'
'Rodolphe Cl\'erac'

_publ_contact_author_address
;Head, Department of Chemistry
Indian Institute of Technology Kanpur
Kanpur 208016
Uttarpradesh
India
;
_publ_contact_author_email vc@iitk.ac.in
_publ_contact_author_fax '+91-512-259 7436'
_publ_contact_author_name 'Prof. V. Chandrasekhar'
_publ_contact_author_phone '+91-512-259 7259'
_publ_section_title
;
 Trinuclear Heterobimetallic Ni2Ln complexes [L2Ni2Ln][ClO4] (Ln = La, Ce,
 Pr, Nd, Sm, Eu, Gd, Tb, Dy, Ho, and Er; LH3=
 (S)P[N(Me)N=CH-C6H3-2-OH-3-OMe]3): From Simple Paramagnetic Complexes
 to Single-Molecule Magnet Behavior
;
_journal_name_full 'Inorganic Chemistry'
_journal_page_first 4918
_journal_page_last 4929
_journal_paper_doi 10.1021/ic800199x
_journal_volume 47
_journal_year 2008
_chemical_formula_sum 'C56 H70 Cl7 La N12 Ni2 O20 P2 S2'
_chemical_formula_weight 1861.78
_chemical_name_systematic ?
_space_group_IT_number 5
_symmetry_cell_setting monoclinic
_symmetry_space_group_name_Hall 'C 2y'
_symmetry_space_group_name_H-M 'C 1 2 1'
_atom_sites_solution_hydrogens geom
_atom_sites_solution_primary direct
_atom_sites_solution_secondary difmap
_audit_creation_method shelxl-97
_cell_angle_alpha 90.00
_cell_angle_beta 120.281(2)
_cell_angle_gamma 90.00
_cell_formula_units_Z 2
_cell_length_a 20.891(2)
_cell_length_b 11.7396(12)
_cell_length_c 17.9669(18)
_cell_measurement_reflns_used 904
_cell_measurement_temperature 223(2)
_cell_measurement_theta_max 28.19
_cell_measurement_theta_min 2.45
_cell_volume 3805.2(7)
_computing_cell_refinement 'bruker smart'
_computing_data_collection 'bruker smart'
_computing_data_reduction 'bruker saint'
_computing_molecular_graphics 'bruker shelxtl'
_computing_publication_material 'bruker shelxtl'
_computing_structure_refinement 'shelxl-97 (sheldrick, 1997)'
_computing_structure_solution 'shelxs-97 (sheldrick, 1990)'
_diffrn_ambient_temperature 223(2)
_diffrn_measured_fraction_theta_full 0.999
_diffrn_measured_fraction_theta_max 0.999
_diffrn_measurement_device_type 'ccd area detector'
_diffrn_measurement_method 'phi and omega scans'
_diffrn_radiation_monochromator graphite
_diffrn_radiation_source 'fine-focus sealed tube'
_diffrn_radiation_type mok\a
_diffrn_radiation_wavelength 0.71073
_diffrn_reflns_av_R_equivalents 0.0237
_diffrn_reflns_av_sigmaI/netI 0.0333
_diffrn_reflns_limit_h_max 24
_diffrn_reflns_limit_h_min -24
_diffrn_reflns_limit_k_max 10
_diffrn_reflns_limit_k_min -13
_diffrn_reflns_limit_l_max 21
_diffrn_reflns_limit_l_min -21
_diffrn_reflns_number 11335
_diffrn_reflns_theta_full 24.99
_diffrn_reflns_theta_max 24.99
_diffrn_reflns_theta_min 1.96
_exptl_absorpt_coefficient_mu 1.458
_exptl_absorpt_correction_T_max 1.00
_exptl_absorpt_correction_T_min 0.6604
_exptl_absorpt_correction_type empirical
_exptl_absorpt_process_details 'sadabs (sheldrick, 2005)'
_exptl_crystal_colour green
_exptl_crystal_density_diffrn 1.625
_exptl_crystal_density_method 'not measured'
_exptl_crystal_description plate
_exptl_crystal_F_000 1888
_exptl_crystal_size_max 0.30
_exptl_crystal_size_mid 0.25
_exptl_crystal_size_min 0.17
_refine_diff_density_max 1.323
_refine_diff_density_min -0.802
_refine_diff_density_rms 0.109
_refine_ls_abs_structure_details 'flack h d (1983), acta cryst. a39, 876-881'
_refine_ls_abs_structure_Flack 0.54(2)
_refine_ls_extinction_method none
_refine_ls_goodness_of_fit_ref 1.071
_refine_ls_hydrogen_treatment constr
_refine_ls_matrix_type full
_refine_ls_number_parameters 459
_refine_ls_number_reflns 5091
_refine_ls_number_restraints 14
_refine_ls_restrained_S_all 1.103
_refine_ls_R_factor_all 0.0454
_refine_ls_R_factor_gt 0.0435
_refine_ls_shift/su_max 0.001
_refine_ls_shift/su_mean 0.000
_refine_ls_structure_factor_coef Fsqd
_refine_ls_weighting_details 'calc w=1/[\s^2^(fo^2^)+(0.0749p)^2^+13.5884p] where p=(fo^2^+2fc^2^)/3'
_refine_ls_weighting_scheme calc
_refine_ls_wR_factor_gt 0.1223
_refine_ls_wR_factor_ref 0.1240
_reflns_number_gt 4844
_reflns_number_total 5091
_reflns_threshold_expression >2sigma(i)
_cod_data_source_file ic800199x-file004_01.cif
_cod_data_source_block Ni2La
_cod_depositor_comments
;
 Marking attached hydrogen atoms.

 Antanas Vaitkus,
 2017-01-03

The following automatic conversions were performed:
'_refine_ls_structure_factor_coef' value 'fsqd' changed to 'Fsqd'
according to '/home/saulius/struct/CIF-dictionaries/cif_core.dic'
dictionary named 'cif_core.dic' version 2.4.1 from
2010-06-29.

'_atom_site_adp_type' value 'uani' changed to 'Uani'
according to '/home/saulius/struct/CIF-dictionaries/cif_core.dic'
dictionary named 'cif_core.dic' version 2.4.1 from 2010-06-29 (49
times).

'_atom_site_adp_type' value 'uiso' changed to 'Uiso' according to
'/home/saulius/struct/CIF-dictionaries/cif_core.dic' dictionary named
'cif_core.dic' version 2.4.1 from 2010-06-29 (37
times).

'_atom_site_calc_flag' value 'D' changed to 'd' according to
'/home/saulius/struct/CIF-dictionaries/cif_core.dic' dictionary named
'cif_core.dic' version 2.4.1 from 2010-06-29 (3 times).

Automatic conversion script
Id: cif_fix_enum 1527 2010-12-29 10:47:43Z saulius 
;
_cod_original_sg_symbol_H-M 'C 2'
_cod_database_code 4305019

loop_
_symmetry_equiv_pos_as_xyz
'x, y, z'
'-x, y, -z'
'x+1/2, y+1/2, z'
'-x+1/2, y+1/2, -z'

loop_
_atom_site_label
_atom_site_type_symbol
_atom_site_fract_x
_atom_site_fract_y
_atom_site_fract_z
_atom_site_U_iso_or_equiv
_atom_site_adp_type
_atom_site_occupancy
_atom_site_symmetry_multiplicity
_atom_site_calc_flag
_atom_site_refinement_flags
_atom_site_disorder_assembly
_atom_site_disorder_group
_atom_site_attached_hydrogens
La1 La 0.5000 0.50758(3) 0.5000 0.02217(14) Uani 1 2 d S . . 0
Ni1 Ni 0.60664(4) 0.51211(11) 0.71993(4) 0.02261(19) Uani 1 1 d . . . 0
P1 P 0.70888(8) 0.5194(2) 0.92982(9) 0.0272(4) Uani 1 1 d . . . 0
S1 S 0.76914(10) 0.52561(19) 1.05347(10) 0.0383(5) Uani 1 1 d . . . 0
N1 N 0.7191(3) 0.3995(6) 0.8881(4) 0.0278(14) Uani 1 1 d . . . 0
N2 N 0.6569(3) 0.3763(5) 0.8019(3) 0.0259(12) Uani 1 1 d . . . 0
N3 N 0.6190(3) 0.5293(5) 0.8949(3) 0.0302(14) Uani 1 1 d . . . 0
N4 N 0.5760(3) 0.5681(5) 0.8061(3) 0.0256(12) Uani 1 1 d . . . 0
N5 N 0.7283(3) 0.6235(6) 0.8817(4) 0.0293(15) Uani 1 1 d . . . 0
N6 N 0.7038(3) 0.6007(5) 0.7914(3) 0.0264(12) Uani 1 1 d . . . 0
O1 O 0.5307(3) 0.3966(4) 0.6354(3) 0.0247(11) Uani 1 1 d . . . 0
O2 O 0.4302(3) 0.2948(5) 0.4982(3) 0.0260(11) Uani 1 1 d . . . 0
O3 O 0.5266(3) 0.6204(4) 0.6327(3) 0.0255(11) Uani 1 1 d . . . 0
O4 O 0.4283(3) 0.7224(5) 0.4942(3) 0.0310(12) Uani 1 1 d . . . 0
O5 O 0.63336(19) 0.5098(5) 0.6237(2) 0.0256(8) Uani 1 1 d . . . 0
O6 O 0.6275(2) 0.5004(6) 0.4761(2) 0.0283(9) Uani 1 1 d . . . 0
C1 C 0.5265(4) 0.2865(6) 0.6425(4) 0.0245(14) Uani 1 1 d . . . 0
C2 C 0.4715(3) 0.2268(6) 0.5701(4) 0.0245(14) Uani 1 1 d . . . 0
C3 C 0.4635(4) 0.1090(7) 0.5723(4) 0.0316(16) Uani 1 1 d . . . 0
H3 H 0.4269 0.0705 0.5233 0.038 Uiso 1 1 calc R . . 0
C4 C 0.5098(4) 0.0488(7) 0.6472(5) 0.0384(17) Uani 1 1 d . . . 0
H4 H 0.5050 -0.0306 0.6487 0.046 Uiso 1 1 calc R . . 0
C5 C 0.5627(4) 0.1052(7) 0.7191(5) 0.0380(18) Uani 1 1 d . . . 0
H5 H 0.5925 0.0639 0.7699 0.046 Uiso 1 1 calc R . . 0
C6 C 0.5730(4) 0.2229(6) 0.7180(4) 0.0275(14) Uani 1 1 d . . . 0
C7 C 0.6333(4) 0.2736(6) 0.7928(4) 0.0295(15) Uani 1 1 d . . . 0
H7 H 0.6586 0.2260 0.8412 0.035 Uiso 1 1 calc R . . 0
C8 C 0.3622(4) 0.2483(7) 0.4295(5) 0.0346(17) Uani 1 1 d . . . 0
H8a H 0.3529 0.1748 0.4469 0.052 Uiso 1 1 calc R . . 0
H8b H 0.3662 0.2393 0.3784 0.052 Uiso 1 1 calc R . . 0
H8c H 0.3215 0.2996 0.4171 0.052 Uiso 1 1 calc R . . 0
C9 C 0.7907(4) 0.3618(8) 0.9016(5) 0.044(2) Uani 1 1 d . . . 0
H9a H 0.7845 0.2906 0.8714 0.066 Uiso 1 1 calc R . . 0
H9b H 0.8247 0.3508 0.9627 0.066 Uiso 1 1 calc R . . 0
H9c H 0.8104 0.4191 0.8797 0.066 Uiso 1 1 calc R . . 0
C11 C 0.4816(3) 0.6904(6) 0.6416(4) 0.0242(13) Uani 1 1 d . . . 0
C12 C 0.4269(3) 0.7489(6) 0.5682(4) 0.0249(14) Uani 1 1 d . . . 0
C13 C 0.3784(4) 0.8225(6) 0.5713(5) 0.0317(15) Uani 1 1 d . . . 0
H13 H 0.3416 0.8576 0.5207 0.038 Uiso 1 1 calc R . . 0
C14 C 0.3836(4) 0.8459(7) 0.6512(5) 0.0373(17) Uani 1 1 d . . . 0
H14 H 0.3518 0.8995 0.6547 0.045 Uiso 1 1 calc R . . 0
C15 C 0.4346(4) 0.7907(7) 0.7227(5) 0.0356(17) Uani 1 1 d . . . 0
H15 H 0.4379 0.8067 0.7758 0.043 Uiso 1 1 calc R . . 0
C16 C 0.4833(3) 0.7091(6) 0.7195(4) 0.0271(14) Uani 1 1 d . . . 0
C17 C 0.5334(4) 0.6504(7) 0.7994(4) 0.0316(16) Uani 1 1 d . . . 0
H17 H 0.5346 0.6750 0.8498 0.038 Uiso 1 1 calc R . . 0
C18 C 0.3914(4) 0.8004(7) 0.4239(4) 0.0361(17) Uani 1 1 d . . . 0
H18a H 0.3960 0.7741 0.3756 0.054 Uiso 1 1 calc R . . 0
H18b H 0.4138 0.8752 0.4416 0.054 Uiso 1 1 calc R . . 0
H18c H 0.3394 0.8048 0.4067 0.054 Uiso 1 1 calc R . . 0
C19 C 0.5790(5) 0.4505(9) 0.9199(5) 0.048(2) Uani 1 1 d . . . 0
H19a H 0.5270 0.4714 0.8908 0.072 Uiso 1 1 calc R . . 0
H19b H 0.5996 0.4541 0.9817 0.072 Uiso 1 1 calc R . . 0
H19c H 0.5840 0.3736 0.9036 0.072 Uiso 1 1 calc R . . 0
C21 C 0.6893(3) 0.5539(6) 0.6215(4) 0.0261(14) Uani 1 1 d . . . 0
C22 C 0.6909(4) 0.5489(6) 0.5425(4) 0.0281(14) Uani 1 1 d . . . 0
C23 C 0.7486(4) 0.5927(7) 0.5363(5) 0.0358(17) Uani 1 1 d . . . 0
H23 H 0.7474 0.5886 0.4833 0.043 Uiso 1 1 calc R . . 0
C24 C 0.8094(4) 0.6434(8) 0.6073(5) 0.045(2) Uani 1 1 d . . . 0
H24 H 0.8495 0.6722 0.6031 0.054 Uiso 1 1 calc R . . 0
C25 C 0.8086(4) 0.6496(8) 0.6826(5) 0.0401(18) Uani 1 1 d . . . 0
H25 H 0.8493 0.6830 0.7307 0.048 Uiso 1 1 calc R . . 0
C26 C 0.7493(4) 0.6082(7) 0.6918(4) 0.0310(15) Uani 1 1 d . . . 0
C27 C 0.7544(4) 0.6237(6) 0.7741(4) 0.0300(15) Uani 1 1 d . . . 0
H27 H 0.7991 0.6536 0.8189 0.036 Uiso 1 1 calc R . . 0
C28 C 0.6297(4) 0.4716(8) 0.4001(4) 0.042(2) Uani 1 1 d . . . 0
H28a H 0.5828 0.4380 0.3581 0.063 Uiso 1 1 calc R . . 0
H28b H 0.6694 0.4175 0.4146 0.063 Uiso 1 1 calc R . . 0
H28c H 0.6385 0.5399 0.3761 0.063 Uiso 1 1 calc R . . 0
C29 C 0.7229(5) 0.7414(7) 0.8998(5) 0.0438(19) Uani 1 1 d . . . 0
H29a H 0.7345 0.7892 0.8641 0.066 Uiso 1 1 calc R . . 0
H29b H 0.7576 0.7569 0.9601 0.066 Uiso 1 1 calc R . . 0
H29c H 0.6729 0.7575 0.8873 0.066 Uiso 1 1 calc R . . 0
Cl1 Cl 0.5000 0.7415(4) 1.0000 0.0603(9) Uani 1 2 d SD . . 0
O7 O 0.4828(9) 0.8008(15) 1.0528(10) 0.097(5) Uiso 0.60 1 d PD . . 0
O8 O 0.5609(8) 0.6838(18) 1.0117(12) 0.113(6) Uiso 0.60 1 d PD . . 0
O7a O 0.5317(11) 0.8244(15) 1.0757(11) 0.072(5) Uiso 0.40 1 d PD . . 0
O8a O 0.5459(14) 0.6364(18) 1.0430(16) 0.116(9) Uiso 0.40 1 d PD . . 0
C1s C 0.3088(4) 0.5260(7) 0.8035(6) 0.058(3) Uani 1 1 d D . . 0
H1sa H 0.3143 0.5535 0.8585 0.070 Uiso 1 1 calc R . . 0
Cl1s Cl 0.22219(17) 0.4660(3) 0.74302(17) 0.0936(12) Uani 1 1 d D . . 0
Cl2s Cl 0.3760(2) 0.4249(5) 0.8259(4) 0.154(2) Uani 1 1 d D . . 0
Cl3s Cl 0.3171(3) 0.6408(4) 0.7486(3) 0.1297(18) Uani 1 1 d D . . 0
O1w O 0.5768(5) 1.1171(11) 1.0057(7) 0.118(4) Uani 1 1 d . . . 2
O2w O 0.5369(12) 1.073(2) 1.1316(14) 0.123(7) Uiso 0.50 1 d P . . 2
O3w O 0.5541(11) 1.204(2) 1.0411(14) 0.107(6) Uiso 0.50 1 d P . . 2

loop_
_atom_site_aniso_label
_atom_site_aniso_U_11
_atom_site_aniso_U_22
_atom_site_aniso_U_33
_atom_site_aniso_U_23
_atom_site_aniso_U_13
_atom_site_aniso_U_12
La1 0.0268(2) 0.0208(3) 0.0162(2) 0.000 0.00883(17) 0.000
Ni1 0.0277(3) 0.0198(4) 0.0169(3) -0.0006(4) 0.0087(3) -0.0008(4)
P1 0.0343(7) 0.0229(11) 0.0168(6) -0.0010(9) 0.0073(6) -0.0026(9)
S1 0.0503(9) 0.0329(13) 0.0181(6) -0.0023(8) 0.0072(6) -0.0049(8)
N1 0.027(3) 0.026(4) 0.019(3) -0.001(3) 0.003(2) -0.001(3)
N2 0.025(3) 0.026(3) 0.017(2) -0.004(2) 0.004(2) -0.001(2)
N3 0.041(3) 0.029(4) 0.017(2) 0.004(2) 0.011(2) 0.001(3)
N4 0.031(3) 0.025(3) 0.018(2) 0.002(2) 0.010(2) 0.001(2)
N5 0.043(3) 0.021(3) 0.019(3) -0.007(3) 0.012(3) -0.011(3)
N6 0.031(3) 0.023(3) 0.019(3) -0.001(2) 0.008(2) 0.000(2)
O1 0.029(2) 0.021(3) 0.023(2) 0.000(2) 0.012(2) -0.004(2)
O2 0.027(2) 0.022(3) 0.026(3) -0.004(2) 0.010(2) -0.002(2)
O3 0.031(2) 0.023(3) 0.020(2) 0.002(2) 0.011(2) 0.001(2)
O4 0.038(3) 0.028(3) 0.019(2) 0.006(2) 0.009(2) 0.006(2)
O5 0.0277(18) 0.025(2) 0.0232(17) 0.004(3) 0.0124(15) -0.002(2)
O6 0.0303(19) 0.033(3) 0.0229(17) -0.001(3) 0.0143(16) -0.001(3)
C1 0.031(3) 0.020(3) 0.023(3) 0.001(3) 0.014(3) -0.003(3)
C2 0.028(3) 0.023(4) 0.024(3) 0.004(3) 0.013(3) -0.002(3)
C3 0.033(3) 0.030(4) 0.027(3) -0.008(3) 0.012(3) -0.008(3)
C4 0.043(4) 0.021(4) 0.040(4) -0.001(3) 0.013(3) -0.007(3)
C5 0.039(4) 0.024(4) 0.036(4) 0.007(3) 0.008(3) -0.004(3)
C6 0.032(3) 0.024(4) 0.024(3) -0.003(3) 0.012(3) -0.005(3)
C7 0.036(3) 0.026(4) 0.020(3) 0.005(3) 0.009(3) 0.004(3)
C8 0.024(3) 0.040(5) 0.029(4) 0.005(3) 0.006(3) -0.004(3)
C9 0.043(4) 0.044(5) 0.032(4) -0.007(4) 0.010(3) 0.010(4)
C11 0.026(3) 0.021(3) 0.026(3) -0.003(3) 0.013(3) -0.002(3)
C12 0.026(3) 0.021(4) 0.023(3) -0.006(3) 0.009(3) -0.006(3)
C13 0.037(4) 0.022(4) 0.032(4) 0.000(3) 0.015(3) 0.000(3)
C14 0.040(4) 0.030(4) 0.045(4) 0.003(4) 0.024(3) 0.011(3)
C15 0.049(4) 0.033(4) 0.032(4) -0.002(3) 0.026(3) 0.003(3)
C16 0.028(3) 0.026(4) 0.026(3) -0.004(3) 0.013(3) -0.001(3)
C17 0.038(4) 0.032(4) 0.030(3) -0.004(3) 0.020(3) -0.008(3)
C18 0.051(4) 0.025(4) 0.023(3) 0.003(3) 0.011(3) 0.008(3)
C19 0.058(5) 0.053(6) 0.034(4) 0.010(4) 0.024(4) -0.008(4)
C21 0.028(3) 0.023(3) 0.023(3) 0.005(3) 0.010(3) 0.006(3)
C22 0.033(3) 0.025(3) 0.028(3) 0.002(3) 0.016(3) 0.001(3)
C23 0.045(4) 0.041(5) 0.035(4) 0.005(3) 0.029(3) 0.006(3)
C24 0.034(4) 0.054(6) 0.053(5) -0.011(4) 0.026(4) -0.012(4)
C25 0.032(4) 0.045(5) 0.040(4) -0.002(4) 0.016(3) -0.009(3)
C26 0.033(3) 0.030(4) 0.034(4) -0.002(3) 0.020(3) -0.003(3)
C27 0.031(3) 0.025(4) 0.028(3) -0.004(3) 0.011(3) -0.008(3)
C28 0.042(4) 0.056(6) 0.027(3) -0.011(3) 0.017(3) -0.005(3)
C29 0.074(5) 0.031(4) 0.029(4) -0.004(3) 0.027(4) -0.008(4)
Cl1 0.071(2) 0.076(2) 0.0469(16) 0.000 0.0388(16) 0.000
C1s 0.061(5) 0.059(7) 0.064(5) -0.020(5) 0.039(4) -0.012(5)
Cl1s 0.0849(17) 0.128(3) 0.0578(14) -0.0175(17) 0.0288(13) -0.0485(19)
Cl2s 0.086(2) 0.138(4) 0.201(5) -0.059(4) 0.046(3) 0.030(3)
Cl3s 0.217(5) 0.093(3) 0.132(3) -0.034(3) 0.126(4) -0.075(3)
O1w 0.063(5) 0.144(11) 0.106(7) -0.006(7) 0.013(5) -0.016(6)

loop_
_atom_type_symbol
_atom_type_description
_atom_type_scat_dispersion_real
_atom_type_scat_dispersion_imag
_atom_type_scat_source
C C 0.0033 0.0016 'international tables vol c tables 4.2.6.8 and 6.1.1.4'
H H 0.0000 0.0000 'international tables vol c tables 4.2.6.8 and 6.1.1.4'
N N 0.0061 0.0033 'international tables vol c tables 4.2.6.8 and 6.1.1.4'
O O 0.0106 0.0060 'international tables vol c tables 4.2.6.8 and 6.1.1.4'
P P 0.1023 0.0942 'international tables vol c tables 4.2.6.8 and 6.1.1.4'
S S 0.1246 0.1234 'international tables vol c tables 4.2.6.8 and 6.1.1.4'
Cl Cl 0.1484 0.1585 'international tables vol c tables 4.2.6.8 and 6.1.1.4'
Ni Ni 0.3393 1.1124 'international tables vol c tables 4.2.6.8 and 6.1.1.4'
La La -0.2871 2.4523 'international tables vol c tables 4.2.6.8 and 6.1.1.4'

loop_
_geom_angle_atom_site_label_1
_geom_angle_atom_site_label_2
_geom_angle_atom_site_label_3
_geom_angle
_geom_angle_site_symmetry_1
_geom_angle_site_symmetry_3
_geom_angle_publ_flag
o3 la1 o3 116.9(2) . 2_656 ?
o3 la1 o1 178.26(18) . 2_656 ?
o3 la1 o1 62.41(12) 2_656 2_656 ?
o3 la1 o1 62.41(12) . . ?
o3 la1 o1 178.26(18) 2_656 . ?
o1 la1 o1 118.3(2) 2_656 . ?
o3 la1 o5 116.17(15) . 2_656 ?
o3 la1 o5 63.15(15) 2_656 2_656 ?
o1 la1 o5 62.10(14) 2_656 2_656 ?
o1 la1 o5 118.58(16) . 2_656 ?
o3 la1 o5 63.15(15) . . ?
o3 la1 o5 116.17(15) 2_656 . ?
o1 la1 o5 118.58(15) 2_656 . ?
o1 la1 o5 62.10(14) . . ?
o5 la1 o5 178.8(3) 2_656 . ?
o3 la1 o2 109.45(15) . . ?
o3 la1 o2 124.95(15) 2_656 . ?
o1 la1 o2 70.33(16) 2_656 . ?
o1 la1 o2 56.54(15) . . ?
o5 la1 o2 70.95(17) 2_656 . ?
o5 la1 o2 110.13(17) . . ?
o3 la1 o2 124.95(15) . 2_656 ?
o3 la1 o2 109.45(15) 2_656 2_656 ?
o1 la1 o2 56.54(15) 2_656 2_656 ?
o1 la1 o2 70.33(15) . 2_656 ?
o5 la1 o2 110.13(17) 2_656 2_656 ?
o5 la1 o2 70.95(17) . 2_656 ?
o2 la1 o2 60.0(2) . 2_656 ?
o3 la1 o6 69.99(15) . 2_656 ?
o3 la1 o6 111.86(14) 2_656 2_656 ?
o1 la1 o6 108.64(14) 2_656 2_656 ?
o1 la1 o6 69.56(14) . 2_656 ?
o5 la1 o6 56.42(11) 2_656 2_656 ?
o5 la1 o6 123.62(11) . 2_656 ?
o2 la1 o6 58.69(16) . 2_656 ?
o2 la1 o6 118.01(17) 2_656 2_656 ?
o3 la1 o6 111.86(14) . . ?
o3 la1 o6 69.99(15) 2_656 . ?
o1 la1 o6 69.56(14) 2_656 . ?
o1 la1 o6 108.64(14) . . ?
o5 la1 o6 123.62(11) 2_656 . ?
o5 la1 o6 56.42(11) . . ?
o2 la1 o6 118.01(17) . . ?
o2 la1 o6 58.69(16) 2_656 . ?
o6 la1 o6 176.7(3) 2_656 . ?
o3 la1 o4 69.38(15) . 2_656 ?
o3 la1 o4 56.27(15) 2_656 2_656 ?
o1 la1 o4 110.85(16) 2_656 2_656 ?
o1 la1 o4 122.25(15) . 2_656 ?
o5 la1 o4 109.89(17) 2_656 2_656 ?
o5 la1 o4 69.02(17) . 2_656 ?
o2 la1 o4 178.75(17) . 2_656 ?
o2 la1 o4 120.16(11) 2_656 2_656 ?
o6 la1 o4 120.89(18) 2_656 2_656 ?
o6 la1 o4 62.40(17) . 2_656 ?
o3 la1 o4 56.27(15) . . ?
o3 la1 o4 69.38(15) 2_656 . ?
o1 la1 o4 122.25(15) 2_656 . ?
o1 la1 o4 110.85(16) . . ?
o5 la1 o4 69.02(17) 2_656 . ?
o5 la1 o4 109.89(17) . . ?
o2 la1 o4 120.16(11) . . ?
o2 la1 o4 178.75(17) 2_656 . ?
o6 la1 o4 62.40(17) 2_656 . ?
o6 la1 o4 120.89(18) . . ?
o4 la1 o4 59.7(2) 2_656 . ?
n6 ni1 o3 109.3(2) . . ?
n6 ni1 o1 161.1(2) . . ?
o3 ni1 o1 79.44(15) . . ?
n6 ni1 n4 87.3(2) . . ?
o3 ni1 n4 86.2(2) . . ?
o1 ni1 n4 110.4(2) . . ?
n6 ni1 n2 87.6(2) . . ?
o3 ni1 n2 161.4(2) . . ?
o1 ni1 n2 86.7(2) . . ?
n4 ni1 n2 87.1(2) . . ?
n6 ni1 o5 86.0(2) . . ?
o3 ni1 o5 80.20(19) . . ?
o1 ni1 o5 78.89(19) . . ?
n4 ni1 o5 161.9(3) . . ?
n2 ni1 o5 109.4(2) . . ?
n6 ni1 la1 126.33(16) . . ?
o3 ni1 la1 47.43(14) . . ?
o1 ni1 la1 47.67(14) . . ?
n4 ni1 la1 127.27(15) . . ?
n2 ni1 la1 127.83(16) . . ?
o5 ni1 la1 47.70(10) . . ?
n3 p1 n1 105.5(3) . . ?
n3 p1 n5 106.1(3) . . ?
n1 p1 n5 105.6(3) . . ?
n3 p1 s1 113.0(2) . . ?
n1 p1 s1 113.3(2) . . ?
n5 p1 s1 112.6(2) . . ?
c9 n1 n2 114.1(6) . . ?
c9 n1 p1 122.5(5) . . ?
n2 n1 p1 113.0(4) . . ?
c7 n2 n1 113.0(6) . . ?
c7 n2 ni1 127.7(4) . . ?
n1 n2 ni1 118.2(4) . . ?
n4 n3 c19 113.7(5) . . ?
n4 n3 p1 113.2(4) . . ?
c19 n3 p1 123.6(5) . . ?
c17 n4 n3 110.9(6) . . ?
c17 n4 ni1 129.4(5) . . ?
n3 n4 ni1 118.1(4) . . ?
c29 n5 n6 113.9(6) . . ?
c29 n5 p1 121.5(5) . . ?
n6 n5 p1 113.7(4) . . ?
c27 n6 n5 111.3(5) . . ?
c27 n6 ni1 129.5(5) . . ?
n5 n6 ni1 118.0(4) . . ?
c1 o1 ni1 130.2(4) . . ?
c1 o1 la1 127.1(4) . . ?
ni1 o1 la1 95.56(19) . . ?
c2 o2 c8 117.5(6) . . ?
c2 o2 la1 114.4(4) . . ?
c8 o2 la1 127.8(4) . . ?
c11 o3 ni1 130.5(4) . . ?
c11 o3 la1 127.6(4) . . ?
ni1 o3 la1 95.8(2) . . ?
c12 o4 c18 116.3(6) . . ?
c12 o4 la1 114.9(4) . . ?
c18 o4 la1 128.7(4) . . ?
c21 o5 ni1 130.3(4) . . ?
c21 o5 la1 125.8(4) . . ?
ni1 o5 la1 95.29(13) . . ?
c22 o6 c28 116.3(5) . . ?
c22 o6 la1 114.3(3) . . ?
c28 o6 la1 128.4(4) . . ?
o1 c1 c2 117.7(6) . . ?
o1 c1 c6 124.6(6) . . ?
c2 c1 c6 117.7(6) . . ?
o2 c2 c3 124.7(6) . . ?
o2 c2 c1 114.0(6) . . ?
c3 c2 c1 121.3(6) . . ?
c4 c3 c2 119.7(6) . . ?
c5 c4 c3 120.2(7) . . ?
c4 c5 c6 121.3(7) . . ?
c5 c6 c1 119.8(6) . . ?
c5 c6 c7 117.9(6) . . ?
c1 c6 c7 122.3(6) . . ?
n2 c7 c6 127.7(6) . . ?
o3 c11 c16 124.0(6) . . ?
o3 c11 c12 118.7(6) . . ?
c16 c11 c12 117.3(6) . . ?
c13 c12 o4 124.2(6) . . ?
c13 c12 c11 122.8(6) . . ?
o4 c12 c11 113.0(6) . . ?
c12 c13 c14 119.4(6) . . ?
c15 c14 c13 119.5(7) . . ?
c14 c15 c16 121.6(7) . . ?
c11 c16 c15 119.2(6) . . ?
c11 c16 c17 123.8(6) . . ?
c15 c16 c17 117.0(6) . . ?
n4 c17 c16 125.0(6) . . ?
o5 c21 c26 124.3(6) . . ?
o5 c21 c22 118.9(6) . . ?
c26 c21 c22 116.7(6) . . ?
c23 c22 o6 125.8(6) . . ?
c23 c22 c21 121.8(6) . . ?
o6 c22 c21 112.3(5) . . ?
c22 c23 c24 121.2(7) . . ?
c25 c24 c23 117.8(7) . . ?
c24 c25 c26 123.2(7) . . ?
c21 c26 c25 119.2(6) . . ?
c21 c26 c27 123.4(6) . . ?
c25 c26 c27 117.4(6) . . ?
n6 c27 c26 125.7(6) . . ?
o8 cl1 o8 120.3(19) 2_657 . ?
o8 cl1 o7 78.9(12) 2_657 . ?
o8 cl1 o7 134.5(10) . . ?
o8 cl1 o7 134.5(10) 2_657 2_657 ?
o8 cl1 o7 78.9(12) . 2_657 ?
o7 cl1 o7 118.6(16) . 2_657 ?
o8 cl1 o8a 38.1(12) 2_657 2_657 ?
o8 cl1 o8a 88.6(16) . 2_657 ?
o7 cl1 o8a 116.7(14) . 2_657 ?
o7 cl1 o8a 112.5(13) 2_657 2_657 ?
o8 cl1 o8a 88.6(16) 2_657 . ?
o8 cl1 o8a 38.1(12) . . ?
o7 cl1 o8a 112.5(13) . . ?
o7 cl1 o8a 116.7(14) 2_657 . ?
o8a cl1 o8a 71(2) 2_657 . ?
o8 cl1 o7a 114.0(12) 2_657 . ?
o8 cl1 o7a 103.2(11) . . ?
o7 cl1 o7a 37.1(8) . . ?
o7 cl1 o7a 98.4(11) 2_657 . ?
o8a cl1 o7a 148.6(14) 2_657 . ?
o8a cl1 o7a 100.7(11) . . ?
o8 cl1 o7a 103.2(11) 2_657 2_657 ?
o8 cl1 o7a 114.0(12) . 2_657 ?
o7 cl1 o7a 98.4(10) . 2_657 ?
o7 cl1 o7a 37.1(8) 2_657 2_657 ?
o8a cl1 o7a 100.7(11) 2_657 2_657 ?
o8a cl1 o7a 148.6(14) . 2_657 ?
o7a cl1 o7a 100.7(15) . 2_657 ?
o7a o7 cl1 81.0(11) . . ?
o7a o7 o8 128.6(14) . 2_657 ?
cl1 o7 o8 50.5(7) . 2_657 ?
o8a o8 cl1 79.6(13) . . ?
o8a o8 o7 129.8(15) . 2_657 ?
cl1 o8 o7 50.6(7) . 2_657 ?
o7 o7a cl1 61.9(9) . . ?
o8 o8a cl1 62.2(10) . . ?
o8 o8a o8a 91(2) . 2_657 ?
cl1 o8a o8a 54.6(10) . 2_657 ?
cl1s c1s cl2s 109.7(5) . . ?
cl1s c1s cl3s 109.6(5) . . ?
cl2s c1s cl3s 111.5(5) . . ?

loop_
_geom_bond_atom_site_label_1
_geom_bond_atom_site_label_2
_geom_bond_distance
_geom_bond_site_symmetry_2
_geom_bond_publ_flag
la1 o3 2.533(5) . ?
la1 o3 2.533(5) 2_656 ?
la1 o1 2.541(5) 2_656 ?
la1 o1 2.541(5) . ?
la1 o5 2.541(3) 2_656 ?
la1 o5 2.541(3) . ?
la1 o2 2.884(5) . ?
la1 o2 2.884(5) 2_656 ?
la1 o6 2.904(4) 2_656 ?
la1 o6 2.904(4) . ?
la1 o4 2.908(6) 2_656 ?
la1 o4 2.908(6) . ?
ni1 n6 2.054(5) . ?
ni1 o3 2.056(5) . ?
ni1 o1 2.057(5) . ?
ni1 n4 2.059(5) . ?
ni1 n2 2.063(6) . ?
ni1 o5 2.068(4) . ?
p1 n3 1.656(6) . ?
p1 n1 1.658(7) . ?
p1 n5 1.662(7) . ?
p1 s1 1.925(2) . ?
n1 c9 1.458(10) . ?
n1 n2 1.459(7) . ?
n2 c7 1.282(10) . ?
n3 n4 1.453(7) . ?
n3 c19 1.461(10) . ?
n4 c17 1.277(10) . ?
n5 c29 1.439(11) . ?
n5 n6 1.459(8) . ?
n6 c27 1.274(9) . ?
o1 c1 1.305(9) . ?
o2 c2 1.389(8) . ?
o2 c8 1.439(8) . ?
o3 c11 1.317(8) . ?
o4 c12 1.381(8) . ?
o4 c18 1.430(9) . ?
o5 c21 1.295(8) . ?
o6 c22 1.382(8) . ?
o6 c28 1.430(8) . ?
c1 c2 1.413(9) . ?
c1 c6 1.419(10) . ?
c2 c3 1.396(10) . ?
c3 c4 1.391(10) . ?
c4 c5 1.373(10) . ?
c5 c6 1.400(11) . ?
c6 c7 1.428(9) . ?
c11 c16 1.399(9) . ?
c11 c12 1.412(9) . ?
c12 c13 1.355(10) . ?
c13 c14 1.411(10) . ?
c14 c15 1.351(11) . ?
c15 c16 1.420(10) . ?
c16 c17 1.454(10) . ?
c21 c26 1.407(9) . ?
c21 c22 1.438(9) . ?
c22 c23 1.365(10) . ?
c23 c24 1.401(11) . ?
c24 c25 1.365(11) . ?
c25 c26 1.415(10) . ?
c26 c27 1.438(10) . ?
cl1 o8 1.362(14) 2_657 ?
cl1 o8 1.362(14) . ?
cl1 o7 1.363(13) . ?
cl1 o7 1.363(13) 2_657 ?
cl1 o8a 1.514(16) 2_657 ?
cl1 o8a 1.514(16) . ?
cl1 o7a 1.526(14) . ?
cl1 o7a 1.526(14) 2_657 ?
o7 o7a 0.93(2) . ?
o7 o8 1.73(3) 2_657 ?
o8 o8a 0.95(3) . ?
o8 o7 1.73(3) 2_657 ?
o8a o8a 1.75(5) 2_657 ?
c1s cl1s 1.723(8) . ?
c1s cl2s 1.724(9) . ?
c1s cl3s 1.729(9) . ?
o1w o3w 1.41(2) . ?
